data_4033731
loop_
_publ_author_name
'Chowdhury, Raghunath'
'Dubey, Akhil K.'
'Ghosh, Sunil K.'

_publ_section_title
;
 Ag(I)-Fesulphos-Catalyzed Enantioselective Synthesis of 3-Silylproline
 Derivatives.
;
_journal_issue 5
_journal_name_full 'The Journal of organic chemistry'
_journal_page_first 2404
_journal_page_last 2414
_journal_paper_doi 10.1021/acs.joc.8b02412
_journal_volume 84
_journal_year 2019
_chemical_absolute_configuration unk
_chemical_formula_moiety 'C26 H32 Cl N O6 Si'
_chemical_formula_sum 'C26 H32 Cl N O6 Si'
_chemical_formula_weight 518.57
_space_group_crystal_system triclinic
_space_group_IT_number 1
_space_group_name_Hall 'P 1'
_space_group_name_H-M_alt 'P 1'
_atom_sites_solution_hydrogens mixed
_atom_sites_solution_primary dual
_audit_creation_date 2018-09-11
_audit_creation_method
;
Olex2 1.2-ac3
(compiled 2017.08.10 svn.r3458 for OlexSys, GUI svn.r5381)
;
_cell_angle_alpha 80.839(4)
_cell_angle_beta 85.378(4)
_cell_angle_gamma 67.764(4)
_cell_formula_units_Z 2
_cell_length_a 7.4745(3)
_cell_length_b 9.6998(4)
_cell_length_c 20.0096(10)
_cell_measurement_reflns_used 7091
_cell_measurement_temperature 150
_cell_measurement_theta_max 30.4180
_cell_measurement_theta_min 2.0930
_cell_volume 1325.38(11)
_computing_cell_refinement 'CrystalClear-SM Expert 2.0 r7 (Rigaku, 2011)'
_computing_data_collection 'CrystalClear-SM Expert 2.0 r7 (Rigaku, 2011)'
_computing_data_reduction 'CrystalClear-SM Expert 2.0 r7 (Rigaku, 2011)'
_computing_molecular_graphics 'Olex2 (Dolomanov et al., 2009)'
_computing_publication_material 'Olex2 (Dolomanov et al., 2009)'
_computing_structure_refinement 'ShelXL (Sheldrick, 2015)'
_computing_structure_solution 'ShelXT (Sheldrick, 2015)'
_diffrn_ambient_temperature 150
_diffrn_detector CCD
_diffrn_detector_area_resol_mean 28.5714
_diffrn_detector_type 'Rigaku Saturn724+'
_diffrn_measured_fraction_theta_full 1.000
_diffrn_measured_fraction_theta_max 1.000
_diffrn_measurement_details
;
List of Runs (angles in degrees, time in seconds):

  # Type    Start    End  Width  t~exp~   \w     \q     \k     \f   Frames
--------------------------------------------------------------------------
  1  \w   -110.00   1.50   0.50    8.00    --  -20.00   0.00-108.00  223
  2  \w    -93.50  19.00   0.50    8.00    --  -20.00 -72.00  36.00  225
  3  \w    -87.00  18.00   0.50    8.00    --  -20.00 -72.00-108.00  210
  4  \w    -75.50 -11.00   0.50    8.00    --  -20.00 -72.00-180.00  129
  5  \w    -39.00  -9.00   0.50    8.00    --  -20.00 -72.00 -36.00   60
  6  \w    -53.00 -23.00   0.50    8.00    --  -20.00  72.00-180.00   60
  7  \w    -59.00  60.50   0.50    8.00    --  -20.00  72.00 -36.00  239
  8  \w    -74.00  30.00   0.50    8.00    --  -20.00   0.00 -36.00  208
  9  \w    -81.00  19.00   0.50    8.00    --  -20.00 -72.00 108.00  200
 10  \w    -55.50  -7.00   0.50    8.00    --  -20.00  72.00  36.00   97
 11  \w    -43.00  -7.00   0.50    8.00    --  -20.00  72.00-108.00   72
 12  \w    -59.00 -28.50   0.50    8.00    --  -20.00  72.00 108.00   61
 13  \w   -110.00  37.00   0.50    8.00    --  -20.00   0.00  36.00  294
;
_diffrn_measurement_device 'AFC12 (Right): Kappa 3 circle'
_diffrn_measurement_device_type 'Rigaku Saturn724+ (2x2 bin mode)'
_diffrn_measurement_method 'profile data from \w-scans'
_diffrn_measurement_specimen_support 'Mitegen 50um'
_diffrn_orient_matrix_type 'CrysAlisPro convention (1999,Acta A55,543-557)'
_diffrn_orient_matrix_UB_11 -0.0074405000
_diffrn_orient_matrix_UB_12 0.0748769000
_diffrn_orient_matrix_UB_13 0.0006582000
_diffrn_orient_matrix_UB_21 0.0051930000
_diffrn_orient_matrix_UB_22 -0.0142356000
_diffrn_orient_matrix_UB_23 0.0358170000
_diffrn_orient_matrix_UB_31 0.1021428000
_diffrn_orient_matrix_UB_32 -0.0235792000
_diffrn_orient_matrix_UB_33 -0.0025750000
_diffrn_radiation_collimation 0.3
_diffrn_radiation_monochromator Confocal
_diffrn_radiation_probe x-ray
_diffrn_radiation_type MoK\a
_diffrn_radiation_wavelength 0.71073
_diffrn_reflns_av_R_equivalents 0.1074
_diffrn_reflns_av_unetI/netI 0.1376
_diffrn_reflns_Laue_measured_fraction_full 1.000
_diffrn_reflns_Laue_measured_fraction_max 1.000
_diffrn_reflns_limit_h_max 8
_diffrn_reflns_limit_h_min -8
_diffrn_reflns_limit_k_max 11
_diffrn_reflns_limit_k_min -11
_diffrn_reflns_limit_l_max 23
_diffrn_reflns_limit_l_min -23
_diffrn_reflns_number 25688
_diffrn_reflns_point_group_measured_fraction_full 0.986
_diffrn_reflns_point_group_measured_fraction_max 0.986
_diffrn_reflns_theta_full 24.994
_diffrn_reflns_theta_max 24.994
_diffrn_reflns_theta_min 2.062
_diffrn_source 'Rotating Anode'
_diffrn_source_current 24.0
_diffrn_source_power 1.2
_diffrn_source_target Mo
_diffrn_source_type 'Rotating Anode'
_diffrn_source_voltage 50.0
_exptl_absorpt_coefficient_mu 0.230
_exptl_absorpt_correction_T_max 1.00000
_exptl_absorpt_correction_T_min 0.53161
_exptl_absorpt_correction_type multi-scan
_exptl_absorpt_process_details
;
CrysAlisPro 1.171.39.46 (Rigaku Oxford Diffraction, 2018)
Empirical absorption correction using spherical harmonics,
 implemented in SCALE3 ABSPACK scaling algorithm.
;
_exptl_crystal_colour colourless
_exptl_crystal_colour_primary colourless
_exptl_crystal_density_diffrn 1.299
_exptl_crystal_description plate
_exptl_crystal_F_000 549
_exptl_crystal_size_max 0.201
_exptl_crystal_size_mid 0.13
_exptl_crystal_size_min 0.08
_refine_diff_density_max 0.684
_refine_diff_density_min -0.604
_refine_diff_density_rms 0.157
_refine_ls_abs_structure_details
;
 Flack x determined using 1789 quotients [(I+)-(I-)]/[(I+)+(I-)]
 (Parsons, Flack and Wagner, Acta Cryst. B69 (2013) 249-259).
;
_refine_ls_abs_structure_Flack 0.00(7)
_refine_ls_extinction_method none
_refine_ls_goodness_of_fit_ref 1.098
_refine_ls_hydrogen_treatment constr
_refine_ls_matrix_type full
_refine_ls_number_parameters 641
_refine_ls_number_reflns 9209
_refine_ls_number_restraints 3
_refine_ls_restrained_S_all 1.098
_refine_ls_R_factor_all 0.1364
_refine_ls_R_factor_gt 0.0947
_refine_ls_shift/su_max 0.000
_refine_ls_shift/su_mean 0.000
_refine_ls_structure_factor_coef Fsqd
_refine_ls_weighting_details 'w=1/[\s^2^(Fo^2^)+(0.1404P)^2^] where P=(Fo^2^+2Fc^2^)/3'
_refine_ls_weighting_scheme calc
_refine_ls_wR_factor_gt 0.2179
_refine_ls_wR_factor_ref 0.2732
_reflns_Friedel_coverage 0.972
_reflns_Friedel_fraction_full 0.972
_reflns_Friedel_fraction_max 0.972
_reflns_number_gt 6393
_reflns_number_total 9209
_reflns_threshold_expression 'I > 2\s(I)'
_cod_data_source_file jo8b02412_si_003.cif
_cod_data_source_block rc-1209-d_mo
_cod_depositor_comments
;

2020-08-12
Z value and formula fixed to values more according to usual
chemical conventions.                 miguel
;
_cod_original_formula_sum 'C52 H65 Cl2 N2 O12 Si2'
_cod_original_formula_weight 1037.14
_cod_original_formula_moiety '2(C26 H32 Cl N O6 Si)'
_cod_original_formula_units_Z 1
_cod_original_cell_volume 1325.39(11)
_cod_database_code 4033731
_shelx_shelxl_version_number 2018/3
_shelx_space_group_comment
;
The symmetry employed for this shelxl refinement is uniquely defined
by the following loop, which should always be used as a source of
symmetry information in preference to the above space-group names.
They are only intended as comments.
;
_shelx_estimated_absorpt_t_max 0.982
_shelx_estimated_absorpt_t_min 0.955
_reflns_odcompleteness_completeness 92.52
_reflns_odcompleteness_iscentric 1
_reflns_odcompleteness_theta 31.07
_olex2_refinement_description
;
1. Fixed Uiso
 At 1.2 times of:
  All C(H) groups, All C(H,H) groups, All N(H) groups
 At 1.5 times of:
  All C(H,H,H) groups
2.a Riding coordinates:
 N2(H2)
2.b Ternary CH refined with riding coordinates:
 C40(H40), C20(H20), C35(H35), C46(H46), C10(H10), C9(H9)
2.c Secondary CH2 refined with riding coordinates:
 C38(H38A,H38B), C42(H42A,H42B), C15(H15A,H15B), C18(H18A,H18B)
2.d Aromatic/amide H refined with riding coordinates:
 C32(H32), N1(H1), C25(H25), C28(H28), C2(H2A), C3(H3), C51(H51), C4(H4),
 C30(H30), C6(H6), C24(H24), C22(H22), C49(H49), C23(H23), C48(H48), C31(H31),
 C5(H5), C29(H29), C50(H50)
2.e Idealised Me refined as rotating group:
 C39(H39A,H39B,H39C), C8(H8A,H8B,H8C), C16(H16A,H16B,H16C), C45(H45A,H45B,
 H45C), C33(H33A,H33B,H33C), C7(H7A,H7B,H7C), C12(H12A,H12B,H12C), C43(H43A,
 H43B,H43C), C34(H34A,H34B,H34C), C19(H19A,H19B,H19C)
;
_olex2_submission_special_instructions 'No special instructions were received'
_oxdiff_exptl_absorpt_empirical_details
;
Empirical correction (ABSPACK) includes:
- Absorption correction using spherical harmonics
- Frame scaling
;
_oxdiff_exptl_absorpt_empirical_full_max 1.584
_oxdiff_exptl_absorpt_empirical_full_min 0.647

loop_
_space_group_symop_operation_xyz
'x, y, z'

loop_
_atom_site_label
_atom_site_type_symbol
_atom_site_fract_x
_atom_site_fract_y
_atom_site_fract_z
_atom_site_U_iso_or_equiv
_atom_site_adp_type
_atom_site_occupancy
_atom_site_site_symmetry_order
_atom_site_calc_flag
_atom_site_refinement_flags_posn
Cl1 Cl 0.1013(4) -0.6679(3) -0.96080(16) 0.0387(8) Uani 1 1 d .
Cl2 Cl -0.8213(4) -0.3302(4) -0.03935(17) 0.0431(9) Uani 1 1 d .
Si2 Si -0.8107(5) -0.5411(4) -0.36090(19) 0.0343(9) Uani 1 1 d .
Si1 Si -0.2997(5) -0.4504(4) -0.64672(19) 0.0332(8) Uani 1 1 d .
O9 O -1.1587(11) -0.3612(9) -0.2344(4) 0.035(2) Uani 1 1 d .
O12 O -0.4652(12) -0.3027(10) -0.4137(4) 0.036(2) Uani 1 1 d .
O8 O -0.7655(12) -0.7075(9) -0.2006(4) 0.035(2) Uani 1 1 d .
O11 O -0.7627(13) -0.1395(10) -0.3861(5) 0.040(2) Uani 1 1 d .
O1 O -0.0106(12) -0.3452(9) -0.8193(5) 0.042(2) Uani 1 1 d .
O3 O -0.3919(12) -0.6372(10) -0.7761(5) 0.045(2) Uani 1 1 d .
O10 O -1.0266(11) -0.4720(10) -0.1334(4) 0.034(2) Uani 1 1 d .
O4 O -0.3031(12) -0.5365(10) -0.8766(4) 0.037(2) Uani 1 1 d .
O6 O 0.2681(13) -0.6941(10) -0.5878(4) 0.040(2) Uani 1 1 d .
O7 O -0.5116(12) -0.6459(9) -0.1838(5) 0.043(2) Uani 1 1 d .
N2 N 0.2034(14) -0.6825(11) -0.7491(5) 0.031(2) Uani 1 1 d .
H2 H 0.302984 -0.658850 -0.759495 0.037 Uiso 1 1 d R
O2 O -0.3313(11) -0.2901(9) -0.8105(4) 0.033(2) Uani 1 1 d .
O5 O 0.1293(13) -0.8494(10) -0.6140(5) 0.044(2) Uani 1 1 d .
C38 C -0.6531(19) -0.8674(13) -0.1730(7) 0.037(3) Uani 1 1 d .
H38A H -0.705575 -0.934442 -0.190113 0.044 Uiso 1 1 calc R
H38B H -0.516163 -0.895179 -0.188243 0.044 Uiso 1 1 calc R
C39 C -0.665(2) -0.8869(15) -0.0982(7) 0.043(3) Uani 1 1 d .
H39A H -0.801327 -0.850097 -0.083287 0.065 Uiso 1 1 calc GR
H39B H -0.599156 -0.829868 -0.081186 0.065 Uiso 1 1 calc GR
H39C H -0.603493 -0.993797 -0.080447 0.065 Uiso 1 1 calc GR
C32 C -0.598(2) -0.8602(14) -0.3364(7) 0.038(3) Uani 1 1 d .
H32 H -0.717540 -0.864870 -0.318146 0.045 Uiso 1 1 calc R
C44 C -0.6287(17) -0.2570(14) -0.3745(6) 0.031(3) Uani 1 1 d .
N1 N -0.6052(14) -0.3050(11) -0.2509(5) 0.029(2) Uani 1 1 d .
H1 H -0.537302 -0.249024 -0.248666 0.034 Uiso 1 1 calc R
C42 C -1.2218(19) -0.4583(19) -0.1054(7) 0.050(4) Uani 1 1 d .
H42A H -1.293260 -0.481617 -0.138767 0.059 Uiso 1 1 calc R
H42B H -1.209331 -0.531502 -0.063775 0.059 Uiso 1 1 calc R
C17 C -0.2906(16) -0.5782(13) -0.8100(7) 0.030(3) Uani 1 1 d .
C25 C 0.1172(17) -0.9497(15) -0.9190(6) 0.033(3) Uani 1 1 d .
H25 H 0.133117 -0.961029 -0.965652 0.039 Uiso 1 1 calc R
C13 C -0.1273(15) -0.5466(12) -0.7825(6) 0.025(3) Uani 1 1 d .
C8 C -0.257(2) -0.5548(17) -0.5597(8) 0.054(4) Uani 1 1 d .
H8A H -0.126558 -0.571741 -0.546278 0.081 Uiso 1 1 calc GR
H8B H -0.270486 -0.651882 -0.558708 0.081 Uiso 1 1 calc GR
H8C H -0.352154 -0.496097 -0.528298 0.081 Uiso 1 1 calc GR
C36 C -0.8081(17) -0.4481(13) -0.2229(6) 0.028(3) Uani 1 1 d .
C40 C -0.6094(16) -0.3734(14) -0.3103(6) 0.028(3) Uani 1 1 d .
H40 H -0.490591 -0.465581 -0.313429 0.033 Uiso 1 1 calc R
C14 C -0.1440(17) -0.3833(14) -0.8067(7) 0.032(3) Uani 1 1 d .
C16 C -0.352(2) -0.1313(16) -0.9174(7) 0.046(4) Uani 1 1 d .
H16A H -0.388611 -0.026833 -0.939159 0.070 Uiso 1 1 calc GR
H16B H -0.439579 -0.174724 -0.931603 0.070 Uiso 1 1 calc GR
H16C H -0.219128 -0.189560 -0.930624 0.070 Uiso 1 1 calc GR
C20 C 0.0804(17) -0.6524(13) -0.8061(6) 0.028(3) Uani 1 1 d .
H20 H 0.127021 -0.594174 -0.844578 0.034 Uiso 1 1 calc R
C35 C -0.7938(16) -0.4134(13) -0.3014(6) 0.027(3) Uani 1 1 d .
H35 H -0.903444 -0.315795 -0.313622 0.032 Uiso 1 1 calc R
C28 C -0.4105(18) -0.7178(14) -0.3883(7) 0.037(3) Uani 1 1 d .
H28 H -0.399097 -0.624010 -0.404900 0.044 Uiso 1 1 calc R
C2 C -0.0975(18) -0.2676(15) -0.6176(7) 0.038(3) Uani 1 1 d .
H2A H -0.002719 -0.360446 -0.599103 0.046 Uiso 1 1 calc R
C3 C -0.069(2) -0.1361(16) -0.6130(7) 0.043(3) Uani 1 1 d .
H3 H 0.041572 -0.138095 -0.591957 0.052 Uiso 1 1 calc R
C46 C -0.7267(16) -0.3405(14) -0.1958(7) 0.032(3) Uani 1 1 d .
H46 H -0.641948 -0.398834 -0.156773 0.039 Uiso 1 1 calc R
C51 C -1.0580(18) -0.0466(16) -0.0850(7) 0.040(3) Uani 1 1 d .
H51 H -1.086298 -0.037821 -0.038383 0.048 Uiso 1 1 calc R
C4 C -0.210(2) -0.0003(16) -0.6406(8) 0.051(4) Uani 1 1 d .
H4 H -0.195197 0.091474 -0.637712 0.061 Uiso 1 1 calc R
C45 C -0.461(2) -0.1976(16) -0.4736(7) 0.049(4) Uani 1 1 d .
H45A H -0.555796 -0.193124 -0.505784 0.074 Uiso 1 1 calc GR
H45B H -0.331498 -0.231191 -0.494743 0.074 Uiso 1 1 calc GR
H45C H -0.492612 -0.097517 -0.460753 0.074 Uiso 1 1 calc GR
C30 C -0.264(2) -0.9845(16) -0.3688(7) 0.046(4) Uani 1 1 d .
H30 H -0.154793 -1.074080 -0.372306 0.055 Uiso 1 1 calc R
C33 C -0.835(2) -0.4326(16) -0.4477(7) 0.048(4) Uani 1 1 d .
H33A H -0.938285 -0.333489 -0.447389 0.071 Uiso 1 1 calc GR
H33B H -0.866603 -0.487152 -0.479335 0.071 Uiso 1 1 calc GR
H33C H -0.712791 -0.420296 -0.462079 0.071 Uiso 1 1 calc GR
C6 C -0.3958(18) -0.1318(16) -0.6742(7) 0.039(3) Uani 1 1 d .
H6 H -0.508256 -0.129892 -0.694031 0.047 Uiso 1 1 calc R
C24 C 0.1099(17) -1.0670(14) -0.8696(7) 0.035(3) Uani 1 1 d .
H24 H 0.115656 -1.158108 -0.883203 0.042 Uiso 1 1 calc R
C1 C -0.2566(16) -0.2716(14) -0.6477(7) 0.034(3) Uani 1 1 d .
C11 C 0.1605(16) -0.7337(15) -0.6274(6) 0.034(3) Uani 1 1 d .
C10 C 0.0949(17) -0.6180(14) -0.6893(6) 0.032(3) Uani 1 1 d .
H10 H 0.116908 -0.524894 -0.683976 0.038 Uiso 1 1 calc R
C22 C 0.0864(16) -0.9174(14) -0.7809(7) 0.032(3) Uani 1 1 d .
H22 H 0.078446 -0.908023 -0.734114 0.038 Uiso 1 1 calc R
C41 C -1.0194(16) -0.4219(14) -0.1978(7) 0.033(3) Uani 1 1 d .
C7 C -0.5542(19) -0.4058(15) -0.6683(8) 0.049(4) Uani 1 1 d .
H7A H -0.578485 -0.499241 -0.664536 0.073 Uiso 1 1 calc GR
H7B H -0.577245 -0.353692 -0.714800 0.073 Uiso 1 1 calc GR
H7C H -0.641215 -0.340999 -0.637044 0.073 Uiso 1 1 calc GR
C12 C 0.353(2) -0.801(2) -0.5281(7) 0.055(4) Uani 1 1 d .
H12A H 0.456137 -0.889670 -0.542205 0.082 Uiso 1 1 calc GR
H12B H 0.252814 -0.830656 -0.502476 0.082 Uiso 1 1 calc GR
H12C H 0.406161 -0.753133 -0.499431 0.082 Uiso 1 1 calc GR
C43 C -1.330(2) -0.304(2) -0.0894(12) 0.082(7) Uani 1 1 d .
H43A H -1.303962 -0.231453 -0.124749 0.123 Uiso 1 1 calc GR
H43B H -1.290026 -0.294328 -0.045615 0.123 Uiso 1 1 calc GR
H43C H -1.469161 -0.284691 -0.087392 0.123 Uiso 1 1 calc GR
C49 C -1.1103(16) 0.0597(14) -0.2008(7) 0.035(3) Uani 1 1 d .
H49 H -1.177690 0.141145 -0.233930 0.042 Uiso 1 1 calc R
C26 C 0.1003(17) -0.8143(13) -0.8973(6) 0.029(3) Uani 1 1 d .
C23 C 0.0943(16) -1.0531(14) -0.8012(7) 0.034(3) Uani 1 1 d .
H23 H 0.089018 -1.133793 -0.768352 0.041 Uiso 1 1 calc R
C15 C -0.3670(18) -0.1354(13) -0.8422(7) 0.036(3) Uani 1 1 d .
H15A H -0.270740 -0.100324 -0.826981 0.043 Uiso 1 1 calc R
H15B H -0.497479 -0.068027 -0.828865 0.043 Uiso 1 1 calc R
C48 C -0.9721(16) -0.0733(13) -0.2202(7) 0.030(3) Uani 1 1 d .
H48 H -0.940907 -0.079620 -0.266862 0.035 Uiso 1 1 calc R
C52 C -0.9233(17) -0.1812(14) -0.1056(6) 0.031(3) Uani 1 1 d .
C31 C -0.439(2) -0.9920(16) -0.3392(7) 0.043(3) Uani 1 1 d .
H31 H -0.447576 -1.086300 -0.321476 0.052 Uiso 1 1 calc R
C5 C -0.372(2) 0.0041(14) -0.6722(7) 0.046(4) Uani 1 1 d .
H5 H -0.464717 0.097008 -0.691772 0.055 Uiso 1 1 calc R
C21 C 0.0900(15) -0.7977(13) -0.8290(6) 0.028(3) Uani 1 1 d .
C47 C -0.8793(17) -0.1969(14) -0.1720(6) 0.031(3) Uani 1 1 d .
C37 C -0.6719(16) -0.6120(14) -0.1981(6) 0.028(3) Uani 1 1 d .
C27 C -0.5865(19) -0.7187(14) -0.3603(7) 0.036(3) Uani 1 1 d .
C29 C -0.2541(19) -0.8466(17) -0.3926(7) 0.044(4) Uani 1 1 d .
H29 H -0.136437 -0.841350 -0.412232 0.053 Uiso 1 1 calc R
C34 C -1.029(2) -0.5924(18) -0.3440(9) 0.056(4) Uani 1 1 d .
H34A H -1.035802 -0.631443 -0.295992 0.084 Uiso 1 1 calc GR
H34B H -1.020752 -0.669649 -0.371643 0.084 Uiso 1 1 calc GR
H34C H -1.145673 -0.503021 -0.355643 0.084 Uiso 1 1 calc GR
C50 C -1.1458(17) 0.0696(15) -0.1336(7) 0.034(3) Uani 1 1 d .
H50 H -1.235017 0.161078 -0.120191 0.041 Uiso 1 1 calc R
C9 C -0.1194(16) -0.5794(13) -0.7044(7) 0.031(3) Uani 1 1 d .
H9 H -0.138210 -0.677230 -0.692780 0.037 Uiso 1 1 calc R
C18 C -0.459(2) -0.557(2) -0.9104(9) 0.061(5) Uani 1 1 d .
H18A H -0.574076 -0.538181 -0.879739 0.073 Uiso 1 1 calc R
H18B H -0.496196 -0.482794 -0.951801 0.073 Uiso 1 1 calc R
C19 C -0.400(3) -0.709(2) -0.9288(13) 0.100(9) Uani 1 1 d .
H19A H -0.497862 -0.712411 -0.957586 0.150 Uiso 1 1 calc GR
H19B H -0.387342 -0.781481 -0.887602 0.150 Uiso 1 1 calc GR
H19C H -0.275653 -0.734232 -0.953409 0.150 Uiso 1 1 calc GR

loop_
_atom_site_aniso_label
_atom_site_aniso_U_11
_atom_site_aniso_U_22
_atom_site_aniso_U_33
_atom_site_aniso_U_23
_atom_site_aniso_U_13
_atom_site_aniso_U_12
Cl1 0.0433(18) 0.0297(18) 0.0427(19) 0.0026(14) -0.0016(14) -0.0159(15)
Cl2 0.0412(18) 0.0355(19) 0.046(2) 0.0016(15) -0.0040(15) -0.0088(15)
Si2 0.0302(18) 0.0232(18) 0.049(2) -0.0036(16) -0.0077(16) -0.0082(15)
Si1 0.0300(18) 0.0218(18) 0.048(2) -0.0053(15) 0.0035(15) -0.0104(15)
O9 0.023(4) 0.029(5) 0.050(5) 0.000(4) -0.009(4) -0.006(4)
O12 0.037(5) 0.029(5) 0.037(5) -0.006(4) 0.003(4) -0.005(4)
O8 0.033(5) 0.018(5) 0.050(6) 0.001(4) -0.004(4) -0.008(4)
O11 0.040(5) 0.019(5) 0.053(6) 0.001(4) -0.001(4) -0.004(4)
O1 0.031(5) 0.019(5) 0.078(7) 0.003(4) -0.007(4) -0.013(4)
O3 0.032(5) 0.032(5) 0.082(7) -0.001(5) -0.002(5) -0.025(4)
O10 0.023(4) 0.032(5) 0.042(5) 0.009(4) 0.001(4) -0.010(4)
O4 0.030(5) 0.032(5) 0.050(6) -0.003(4) -0.008(4) -0.013(4)
O6 0.043(5) 0.029(5) 0.046(5) -0.007(4) -0.018(4) -0.008(4)
O7 0.017(4) 0.016(5) 0.093(8) -0.001(5) -0.004(4) -0.005(4)
N2 0.028(5) 0.024(6) 0.047(6) -0.008(5) -0.006(5) -0.014(5)
O2 0.030(5) 0.018(5) 0.049(6) 0.000(4) 0.002(4) -0.010(4)
O5 0.052(6) 0.030(5) 0.055(6) 0.008(4) -0.011(5) -0.025(5)
C38 0.038(7) 0.008(6) 0.062(9) -0.002(6) -0.006(6) -0.005(5)
C39 0.051(9) 0.025(7) 0.051(9) -0.002(6) 0.001(7) -0.013(7)
C32 0.040(8) 0.026(7) 0.049(8) -0.005(6) -0.008(6) -0.012(6)
C44 0.034(7) 0.018(7) 0.043(7) -0.006(5) -0.003(6) -0.013(6)
N1 0.027(5) 0.028(6) 0.037(6) -0.007(5) 0.001(4) -0.016(5)
C42 0.030(7) 0.065(11) 0.048(9) 0.015(8) -0.001(6) -0.022(8)
C17 0.019(6) 0.016(6) 0.052(8) -0.009(6) -0.001(5) -0.002(5)
C25 0.028(6) 0.035(8) 0.036(7) -0.006(6) 0.004(5) -0.014(6)
C13 0.019(6) 0.014(6) 0.043(7) 0.004(5) -0.003(5) -0.008(5)
C8 0.063(10) 0.035(9) 0.065(10) -0.007(7) 0.017(8) -0.023(8)
C36 0.029(6) 0.012(6) 0.045(7) -0.003(5) -0.004(5) -0.009(5)
C40 0.020(6) 0.028(7) 0.026(6) -0.003(5) 0.002(5) 0.001(5)
C14 0.025(6) 0.019(6) 0.051(8) -0.006(6) -0.003(6) -0.006(5)
C16 0.043(8) 0.029(8) 0.054(9) 0.007(6) 0.004(7) -0.005(6)
C20 0.030(6) 0.018(6) 0.033(7) -0.004(5) -0.003(5) -0.004(5)
C35 0.021(6) 0.015(6) 0.044(7) -0.005(5) -0.006(5) -0.004(5)
C28 0.038(7) 0.019(7) 0.057(9) -0.012(6) 0.004(6) -0.012(6)
C2 0.027(7) 0.028(7) 0.062(9) -0.017(6) 0.008(6) -0.009(6)
C3 0.034(7) 0.039(8) 0.061(9) -0.012(7) 0.001(6) -0.017(7)
C46 0.020(6) 0.023(7) 0.054(8) -0.002(6) -0.004(5) -0.008(5)
C51 0.028(7) 0.038(8) 0.057(9) -0.018(7) -0.004(6) -0.012(6)
C4 0.047(9) 0.029(8) 0.079(11) -0.020(7) 0.026(8) -0.018(7)
C45 0.074(10) 0.035(9) 0.034(8) 0.005(6) 0.017(7) -0.023(8)
C30 0.041(8) 0.033(8) 0.062(10) -0.010(7) -0.017(7) -0.008(7)
C33 0.048(8) 0.028(8) 0.059(10) -0.014(7) -0.016(7) 0.001(7)
C6 0.024(7) 0.036(8) 0.050(8) -0.009(6) 0.004(6) -0.002(6)
C24 0.025(6) 0.019(6) 0.067(10) -0.011(6) 0.003(6) -0.013(5)
C1 0.020(6) 0.027(7) 0.051(8) -0.010(6) 0.010(5) -0.004(5)
C11 0.019(6) 0.040(8) 0.041(7) -0.009(6) -0.003(5) -0.008(6)
C10 0.035(7) 0.026(7) 0.039(7) -0.006(6) 0.003(6) -0.019(6)
C22 0.024(6) 0.023(7) 0.045(7) 0.001(6) -0.006(5) -0.005(5)
C41 0.016(6) 0.019(6) 0.066(9) -0.013(6) -0.002(6) -0.005(5)
C7 0.032(7) 0.026(8) 0.088(12) -0.013(8) 0.001(7) -0.008(6)
C12 0.051(9) 0.064(11) 0.047(9) 0.001(8) -0.018(7) -0.020(8)
C43 0.052(10) 0.051(11) 0.16(2) -0.062(13) 0.040(12) -0.027(9)
C49 0.017(6) 0.018(7) 0.060(9) 0.008(6) -0.011(6) 0.000(5)
C26 0.029(6) 0.013(6) 0.046(8) -0.005(5) -0.001(5) -0.007(5)
C23 0.028(7) 0.020(7) 0.054(9) 0.003(6) -0.004(6) -0.012(6)
C15 0.030(7) 0.007(6) 0.059(9) -0.001(6) 0.009(6) 0.001(5)
C48 0.024(6) 0.015(6) 0.049(8) -0.001(5) -0.003(5) -0.008(5)
C52 0.031(7) 0.027(7) 0.038(7) -0.001(6) -0.008(5) -0.013(6)
C31 0.058(9) 0.029(8) 0.049(8) -0.014(6) -0.011(7) -0.019(7)
C5 0.059(10) 0.011(6) 0.057(9) -0.006(6) 0.019(8) -0.003(6)
C21 0.018(6) 0.018(6) 0.045(8) -0.001(5) 0.002(5) -0.004(5)
C47 0.028(6) 0.027(7) 0.046(8) 0.000(6) -0.006(5) -0.018(6)
C37 0.023(7) 0.025(7) 0.039(7) -0.001(5) -0.001(5) -0.012(5)
C27 0.038(7) 0.024(7) 0.049(8) -0.006(6) -0.008(6) -0.015(6)
C29 0.027(7) 0.045(9) 0.069(10) -0.021(7) -0.004(6) -0.018(7)
C34 0.039(8) 0.043(10) 0.091(12) -0.012(9) -0.012(8) -0.018(7)
C50 0.025(6) 0.027(7) 0.052(8) -0.003(6) -0.005(6) -0.012(6)
C9 0.026(6) 0.013(6) 0.054(8) 0.001(5) 0.002(6) -0.010(5)
C18 0.040(8) 0.072(12) 0.077(11) -0.008(9) -0.024(8) -0.024(8)
C19 0.047(10) 0.088(16) 0.19(2) -0.100(17) 0.004(12) -0.022(10)

loop_
_atom_type_symbol
_atom_type_description
_atom_type_scat_dispersion_real
_atom_type_scat_dispersion_imag
_atom_type_scat_source
C C 0.0033 0.0016 'International Tables Vol C Tables 4.2.6.8 and 6.1.1.4'
H H 0.0000 0.0000 'International Tables Vol C Tables 4.2.6.8 and 6.1.1.4'
Cl Cl 0.1484 0.1585 'International Tables Vol C Tables 4.2.6.8 and 6.1.1.4'
N N 0.0061 0.0033 'International Tables Vol C Tables 4.2.6.8 and 6.1.1.4'
O O 0.0106 0.0060 'International Tables Vol C Tables 4.2.6.8 and 6.1.1.4'
Si Si 0.0817 0.0704 'International Tables Vol C Tables 4.2.6.8 and 6.1.1.4'

loop_
_geom_angle_atom_site_label_1
_geom_angle_atom_site_label_2
_geom_angle_atom_site_label_3
_geom_angle
C33 Si2 C35 106.5(6)
C33 Si2 C27 108.2(6)
C33 Si2 C34 106.8(7)
C27 Si2 C35 112.4(5)
C34 Si2 C35 113.1(7)
C34 Si2 C27 109.4(6)
C8 Si1 C1 108.0(7)
C8 Si1 C7 108.7(7)
C8 Si1 C9 106.1(6)
C1 Si1 C9 111.8(5)
C7 Si1 C1 109.8(6)
C7 Si1 C9 112.3(6)
C44 O12 C45 114.9(10)
C37 O8 C38 114.1(9)
C41 O10 C42 115.3(9)
C17 O4 C18 116.7(10)
C11 O6 C12 116.9(11)
C20 N2 C10 112.5(10)
C14 O2 C15 115.7(9)
C39 C38 O8 109.8(10)
C31 C32 C27 121.1(13)
O12 C44 C40 109.7(10)
O11 C44 O12 125.0(11)
O11 C44 C40 125.2(11)
C46 N1 C40 111.8(9)
C43 C42 O10 110.3(13)
O3 C17 O4 124.6(11)
O3 C17 C13 124.9(12)
O4 C17 C13 110.5(10)
C24 C25 C26 117.8(12)
C17 C13 C14 111.1(9)
C17 C13 C20 112.8(10)
C17 C13 C9 112.3(9)
C14 C13 C20 106.8(9)
C14 C13 C9 110.0(10)
C9 C13 C20 103.4(9)
C35 C36 C46 104.7(9)
C35 C36 C41 111.7(10)
C41 C36 C46 112.4(10)
C37 C36 C35 110.3(10)
C37 C36 C46 107.2(9)
C37 C36 C41 110.4(9)
C44 C40 C35 109.0(9)
N1 C40 C44 109.3(10)
N1 C40 C35 105.9(9)
O1 C14 O2 124.9(11)
O1 C14 C13 124.6(11)
O2 C14 C13 110.5(9)
N2 C20 C13 105.2(9)
N2 C20 C21 111.4(10)
C21 C20 C13 115.5(10)
C36 C35 Si2 123.5(8)
C40 C35 Si2 115.6(8)
C40 C35 C36 101.1(9)
C29 C28 C27 122.2(12)
C3 C2 C1 123.9(13)
C2 C3 C4 117.2(13)
N1 C46 C36 104.8(10)
N1 C46 C47 111.8(10)
C47 C46 C36 115.9(9)
C50 C51 C52 118.3(14)
C5 C4 C3 122.0(13)
C29 C30 C31 119.5(13)
C5 C6 C1 121.7(13)
C23 C24 C25 121.4(12)
C2 C1 Si1 122.5(10)
C2 C1 C6 116.8(12)
C6 C1 Si1 120.5(10)
O6 C11 C10 110.6(11)
O5 C11 O6 123.1(12)
O5 C11 C10 126.3(11)
N2 C10 C11 108.8(10)
N2 C10 C9 104.8(10)
C11 C10 C9 112.1(10)
C21 C22 C23 120.5(12)
O9 C41 O10 125.3(11)
O9 C41 C36 123.4(12)
O10 C41 C36 111.3(10)
C50 C49 C48 118.6(11)
C25 C26 Cl1 116.4(9)
C21 C26 Cl1 121.2(9)
C21 C26 C25 122.4(11)
C24 C23 C22 119.4(11)
O2 C15 C16 108.8(10)
C49 C48 C47 121.2(12)
C51 C52 Cl2 115.6(10)
C47 C52 Cl2 122.2(10)
C47 C52 C51 122.2(12)
C32 C31 C30 119.1(13)
C6 C5 C4 118.4(13)
C22 C21 C20 119.7(11)
C26 C21 C20 121.8(10)
C26 C21 C22 118.5(12)
C48 C47 C46 119.3(12)
C52 C47 C46 123.2(11)
C52 C47 C48 117.4(12)
O8 C37 C36 109.5(9)
O7 C37 O8 126.4(11)
O7 C37 C36 124.0(11)
C32 C27 Si2 120.0(10)
C28 C27 Si2 122.4(10)
C28 C27 C32 117.3(12)
C28 C29 C30 120.7(13)
C51 C50 C49 122.2(13)
C13 C9 Si1 123.0(8)
C13 C9 C10 104.0(9)
C10 C9 Si1 114.5(9)
C19 C18 O4 112.3(14)

loop_
_geom_bond_atom_site_label_1
_geom_bond_atom_site_label_2
_geom_bond_distance
Cl1 C26 1.750(12)
Cl2 C52 1.774(12)
Si2 C35 1.893(12)
Si2 C33 1.867(14)
Si2 C27 1.894(14)
Si2 C34 1.871(15)
Si1 C8 1.855(15)
Si1 C1 1.877(14)
Si1 C7 1.856(14)
Si1 C9 1.910(13)
O9 C41 1.220(15)
O12 C44 1.360(15)
O12 C45 1.451(15)
O8 C38 1.494(14)
O8 C37 1.364(15)
O11 C44 1.202(14)
O1 C14 1.184(15)
O3 C17 1.217(15)
O10 C42 1.485(15)
O10 C41 1.309(15)
O4 C17 1.330(15)
O4 C18 1.486(16)
O6 C11 1.362(15)
O6 C12 1.459(16)
O7 C37 1.163(14)
N2 C20 1.447(15)
N2 C10 1.476(16)
O2 C14 1.349(15)
O2 C15 1.465(13)
O5 C11 1.216(15)
C38 C39 1.478(18)
C32 C31 1.382(19)
C32 C27 1.413(18)
C44 C40 1.546(16)
N1 C40 1.458(15)
N1 C46 1.454(15)
C42 C43 1.48(2)
C17 C13 1.527(16)
C25 C24 1.398(18)
C25 C26 1.406(17)
C13 C14 1.541(16)
C13 C20 1.586(16)
C13 C9 1.547(17)
C36 C35 1.556(17)
C36 C46 1.570(16)
C36 C41 1.556(16)
C36 C37 1.555(16)
C40 C35 1.558(16)
C16 C15 1.494(18)
C20 C21 1.524(17)
C28 C27 1.390(18)
C28 C29 1.360(19)
C2 C3 1.388(18)
C2 C1 1.392(18)
C3 C4 1.40(2)
C46 C47 1.545(18)
C51 C52 1.413(18)
C51 C50 1.356(19)
C4 C5 1.39(2)
C30 C31 1.41(2)
C30 C29 1.37(2)
C6 C1 1.412(18)
C6 C5 1.402(19)
C24 C23 1.388(19)
C11 C10 1.507(17)
C10 C9 1.545(17)
C22 C23 1.417(17)
C22 C21 1.393(16)
C49 C48 1.403(17)
C49 C50 1.362(18)
C26 C21 1.394(17)
C48 C47 1.399(16)
C52 C47 1.362(17)
C18 C19 1.47(2)
